data_4509210
loop_
_publ_author_name
'Jim\'enez, Claudio A.'
'Belmar, Julio B.'
'Ort\'iz, Leandro'
'Hidalgo, Paulina'
'Fabelo, Oscar'
'Pas\'an, Jorge'
'Ruiz-P\'erez, Catalina'

_publ_section_title
;
 Influence of the Aliphatic Wrapping in the Crystal Structure of Benzene
 Tricarboxamide Supramolecular Polymers
;
_journal_issue 12
_journal_name_full 'Crystal Growth &amp; Design'
_journal_page_first 4987
_journal_paper_doi 10.1021/cg801054e
_journal_volume 9
_journal_year 2009
_chemical_formula_sum 'C15 H21 N3 O3'
_chemical_formula_weight 291.35
_space_group_IT_number 19
_symmetry_cell_setting orthorhombic
_symmetry_Int_Tables_number 19
_symmetry_space_group_name_Hall 'P 2ac 2ab'
_symmetry_space_group_name_H-M 'P 21 21 21'
_atom_sites_solution_hydrogens geom
_atom_sites_solution_primary direct
_atom_sites_solution_secondary difmap
_audit_creation_method SHELXL-97
_cell_angle_alpha 90.00(2)
_cell_angle_beta 90.00(3)
_cell_angle_gamma 90.00(4)
_cell_formula_units_Z 4
_cell_length_a 7.044(3)
_cell_length_b 11.932(5)
_cell_length_c 18.271(6)
_cell_measurement_temperature 293(2)
_cell_volume 1535.7(10)
_computing_data_collection 'Collect (Bruker AXS BV, 1997-2004)'
_computing_data_reduction 'EvalCCD (Duisenberg & Schreurs 1990-2000)'
_computing_molecular_graphics 'Ortep-3 for Windows (Farrugia, 1997)'
_computing_publication_material 'WinGX publication routines (Farrugia, 1999)'
_computing_structure_refinement 'SHELXL-97 (Sheldrick, 1997)'
_computing_structure_solution 'SHELXL-97 (Sheldrick, 1997)'
_diffrn_ambient_temperature 293(2)
_diffrn_detector 'CCD plate'
_diffrn_detector_area_resol_mean 9
_diffrn_measured_fraction_theta_full 0.959
_diffrn_measured_fraction_theta_max 0.959
_diffrn_measurement_device '95mm CCD camera on \k-goniostat'
_diffrn_measurement_device_type KappaCCD
_diffrn_measurement_method 'CCD rotation images, thick slices'
_diffrn_radiation_monochromator 'horizonally mounted graphite crystal'
_diffrn_radiation_probe x-ray
_diffrn_radiation_source 'fine-focus sealed tube'
_diffrn_radiation_type MoK\a
_diffrn_radiation_wavelength 0.71073
_diffrn_reflns_av_R_equivalents 0.0425
_diffrn_reflns_av_sigmaI/netI 0.0565
_diffrn_reflns_limit_h_max 7
_diffrn_reflns_limit_h_min -6
_diffrn_reflns_limit_k_max 10
_diffrn_reflns_limit_k_min -13
_diffrn_reflns_limit_l_max 20
_diffrn_reflns_limit_l_min -19
_diffrn_reflns_number 6186
_diffrn_reflns_theta_full 27.00
_diffrn_reflns_theta_max 27.00
_diffrn_reflns_theta_min 6.44
_diffrn_source 'Enraf Nonius FR590'
_exptl_absorpt_coefficient_mu 0.089
_exptl_absorpt_correction_T_max 0.9981
_exptl_absorpt_correction_T_min 0.9312
_exptl_absorpt_correction_type empirical
_exptl_absorpt_process_details sadabs
_exptl_crystal_colour colourless
_exptl_crystal_density_diffrn 1.260
_exptl_crystal_density_method 'not measured'
_exptl_crystal_description needle
_exptl_crystal_F_000 624
_exptl_crystal_size_max 1.00
_exptl_crystal_size_mid 0.40
_exptl_crystal_size_min 0.06
_refine_diff_density_max 0.140
_refine_diff_density_min -0.117
_refine_diff_density_rms 0.031
_refine_ls_extinction_method none
_refine_ls_goodness_of_fit_ref 1.116
_refine_ls_hydrogen_treatment constr
_refine_ls_matrix_type full
_refine_ls_number_parameters 274
_refine_ls_number_reflns 1796
_refine_ls_number_restraints 0
_refine_ls_restrained_S_all 1.116
_refine_ls_R_factor_all 0.0715
_refine_ls_R_factor_gt 0.0457
_refine_ls_shift/su_max 0.000
_refine_ls_shift/su_mean 0.000
_refine_ls_structure_factor_coef Fsqd
_refine_ls_weighting_details 'calc w=1/[\s^2^(Fo^2^)+(0.0319P)^2^+0.1112P] where P=(Fo^2^+2Fc^2^)/3'
_refine_ls_weighting_scheme calc
_refine_ls_wR_factor_gt 0.0768
_refine_ls_wR_factor_ref 0.0852
_reflns_number_gt 1590
_reflns_number_total 1815
_reflns_threshold_expression >2sigma(I)
_cod_data_source_file cg801054esup2.cif
_cod_data_source_block compound2
_cod_database_code 4509210

loop_
_symmetry_equiv_pos_as_xyz
'x, y, z'
'-x+1/2, -y, z+1/2'
'x+1/2, -y+1/2, -z'
'-x, y+1/2, -z+1/2'

loop_
_atom_site_label
_atom_site_type_symbol
_atom_site_fract_x
_atom_site_fract_y
_atom_site_fract_z
_atom_site_U_iso_or_equiv
_atom_site_adp_type
_atom_site_occupancy
_atom_site_symmetry_multiplicity
_atom_site_calc_flag
_atom_site_refinement_flags
C1 C -0.1723(5) 0.5275(3) 0.41637(18) 0.0336(8) Uani 1 1 d .
C2 C -0.2792(5) 0.4538(3) 0.45892(17) 0.0341(8) Uani 1 1 d .
H2 H -0.2299 0.3835 0.4701 0.041 Uiso 1 1 calc R
C3 C -0.4574(5) 0.4831(2) 0.48481(16) 0.0315(8) Uani 1 1 d .
C4 C -0.5324(5) 0.5874(3) 0.46633(17) 0.0368(8) Uani 1 1 d .
H4 H -0.6537 0.6068 0.4818 0.044 Uiso 1 1 calc R
C5 C -0.4275(5) 0.6620(3) 0.42514(17) 0.0360(8) Uani 1 1 d .
C6 C -0.2479(5) 0.6328(3) 0.40155(18) 0.0387(8) Uani 1 1 d .
H6 H -0.1762 0.6845 0.3753 0.046 Uiso 1 1 calc R
C7 C 0.0174(5) 0.5010(3) 0.38375(18) 0.0390(8) Uani 1 1 d .
C8 C -0.5629(5) 0.3992(3) 0.53028(18) 0.0376(8) Uani 1 1 d .
C9 C -0.5031(5) 0.7752(3) 0.40454(18) 0.0411(8) Uani 1 1 d .
C10 C 0.2541(6) 0.3582(3) 0.3528(2) 0.0515(10) Uani 1 1 d .
H10A H 0.3241 0.3116 0.3869 0.062 Uiso 1 1 calc R
H10B H 0.3321 0.4229 0.3415 0.062 Uiso 1 1 calc R
C11 C 0.2209(7) 0.2944(5) 0.2853(3) 0.0902(17) Uani 1 1 d .
H11A H 0.3404 0.2722 0.2647 0.135 Uiso 1 1 calc R
H11B H 0.1536 0.3403 0.2509 0.135 Uiso 1 1 calc R
H11C H 0.1469 0.2289 0.2962 0.135 Uiso 1 1 calc R
C12 C -0.8321(6) 0.3655(3) 0.6129(2) 0.0564(11) Uani 1 1 d .
H12A H -0.8095 0.2871 0.6019 0.068 Uiso 1 1 calc R
H12B H -0.9647 0.3814 0.6032 0.068 Uiso 1 1 calc R
C13 C -0.7910(7) 0.3865(5) 0.6908(2) 0.0856(16) Uani 1 1 d .
H13A H -0.8707 0.3399 0.7205 0.128 Uiso 1 1 calc R
H13B H -0.8152 0.4639 0.7019 0.128 Uiso 1 1 calc R
H13C H -0.6602 0.3696 0.7006 0.128 Uiso 1 1 calc R
C14 C -0.7741(6) 0.8819(3) 0.3588(2) 0.0501(10) Uani 1 1 d .
H14A H -0.7314 0.9416 0.3909 0.060 Uiso 1 1 calc R
H14B H -0.9098 0.8733 0.3658 0.060 Uiso 1 1 calc R
C15 C -0.7376(7) 0.9158(4) 0.2811(2) 0.0678(12) Uani 1 1 d .
H15A H -0.8036 0.9844 0.2708 0.102 Uiso 1 1 calc R
H15B H -0.7822 0.8580 0.2488 0.102 Uiso 1 1 calc R
H15C H -0.6039 0.9266 0.2740 0.102 Uiso 1 1 calc R
N2 N -0.7144(4) 0.4345(2) 0.56612(16) 0.0486(8) Uani 1 1 d .
H2A H -0.7455 0.5038 0.5613 0.058 Uiso 1 1 calc R
N3 N -0.6804(4) 0.7782(2) 0.38008(15) 0.0444(8) Uani 1 1 d .
H3 H -0.7424 0.7164 0.3766 0.053 Uiso 1 1 calc R
N1 N 0.0797(4) 0.3960(2) 0.38780(15) 0.0443(8) Uani 1 1 d .
H1 H 0.0139 0.3482 0.4122 0.053 Uiso 1 1 calc R
O1 O -0.5088(4) 0.30139(19) 0.53293(14) 0.0579(7) Uani 1 1 d .
O2 O -0.4040(4) 0.8592(2) 0.40991(17) 0.0658(8) Uani 1 1 d .
O3 O 0.1079(3) 0.5749(2) 0.35207(15) 0.0560(7) Uani 1 1 d .

loop_
_atom_site_aniso_label
_atom_site_aniso_U_11
_atom_site_aniso_U_22
_atom_site_aniso_U_33
_atom_site_aniso_U_23
_atom_site_aniso_U_13
_atom_site_aniso_U_12
C1 0.0380(19) 0.0292(18) 0.0336(19) -0.0007(16) -0.0045(14) -0.0046(14)
C2 0.047(2) 0.0198(17) 0.0352(18) 0.0009(15) -0.0030(16) -0.0013(14)
C3 0.043(2) 0.0235(17) 0.0283(18) 0.0000(14) -0.0007(14) -0.0034(14)
C4 0.0419(19) 0.0316(18) 0.0370(18) 0.0017(16) -0.0019(15) -0.0025(16)
C5 0.046(2) 0.0238(18) 0.038(2) 0.0025(15) -0.0084(16) -0.0016(15)
C6 0.047(2) 0.0266(18) 0.0423(19) 0.0066(16) -0.0060(17) -0.0080(16)
C7 0.043(2) 0.035(2) 0.039(2) 0.0029(16) -0.0049(16) -0.0070(17)
C8 0.049(2) 0.0281(19) 0.0360(19) 0.0047(16) 0.0010(16) -0.0010(16)
C9 0.051(2) 0.0303(19) 0.042(2) 0.0031(17) -0.0054(17) -0.0024(17)
C10 0.041(2) 0.049(2) 0.064(2) -0.001(2) 0.0004(19) 0.0034(18)
C11 0.060(3) 0.113(4) 0.097(4) -0.050(3) 0.004(3) -0.006(3)
C12 0.064(2) 0.043(2) 0.062(3) 0.001(2) 0.021(2) -0.0066(19)
C13 0.099(4) 0.098(4) 0.060(3) 0.024(3) 0.003(3) -0.009(3)
C14 0.053(2) 0.041(2) 0.056(2) 0.0039(19) -0.0033(19) 0.0105(18)
C15 0.076(3) 0.061(3) 0.066(3) 0.016(2) -0.011(2) 0.014(3)
N2 0.060(2) 0.0278(16) 0.0581(19) 0.0048(15) 0.0217(16) -0.0013(15)
N3 0.0499(19) 0.0261(16) 0.0572(19) 0.0085(15) -0.0045(14) 0.0004(13)
N1 0.0420(17) 0.0379(18) 0.0530(19) 0.0070(14) 0.0085(14) 0.0008(14)
O1 0.0696(17) 0.0284(15) 0.0756(18) 0.0175(13) 0.0252(15) 0.0073(13)
O2 0.0710(19) 0.0276(14) 0.099(2) 0.0093(15) -0.0274(16) -0.0139(13)
O3 0.0474(16) 0.0425(16) 0.0782(18) 0.0119(15) 0.0083(13) -0.0103(13)

loop_
_atom_type_symbol
_atom_type_description
_atom_type_scat_dispersion_real
_atom_type_scat_dispersion_imag
_atom_type_scat_source
C C 0.0033 0.0016 'International Tables Vol C Tables 4.2.6.8 and 6.1.1.4'
H H 0.0000 0.0000 'International Tables Vol C Tables 4.2.6.8 and 6.1.1.4'
N N 0.0061 0.0033 'International Tables Vol C Tables 4.2.6.8 and 6.1.1.4'
O O 0.0106 0.0060 'International Tables Vol C Tables 4.2.6.8 and 6.1.1.4'

loop_
_geom_angle_atom_site_label_1
_geom_angle_atom_site_label_2
_geom_angle_atom_site_label_3
_geom_angle
C6 C1 C2 118.1(3)
C6 C1 C7 117.1(3)
C2 C1 C7 124.7(3)
C3 C2 C1 121.3(3)
C2 C3 C4 119.1(3)
C2 C3 C8 118.0(3)
C4 C3 C8 122.9(3)
C5 C4 C3 120.4(3)
C4 C5 C6 119.8(3)
C4 C5 C9 121.9(3)
C6 C5 C9 118.3(3)
C5 C6 C1 121.2(3)
O3 C7 N1 122.0(3)
O3 C7 C1 119.8(3)
N1 C7 C1 118.2(3)
O1 C8 N2 122.3(3)
O1 C8 C3 120.2(3)
N2 C8 C3 117.5(3)
O2 C9 N3 122.7(3)
O2 C9 C5 121.0(3)
N3 C9 C5 116.3(3)
N1 C10 C11 113.3(3)
N2 C12 C13 111.2(4)
N3 C14 C15 113.8(3)
C8 N2 C12 125.0(3)
C9 N3 C14 122.7(3)
C7 N1 C10 123.1(3)

loop_
_geom_bond_atom_site_label_1
_geom_bond_atom_site_label_2
_geom_bond_distance
C1 C6 1.391(5)
C1 C2 1.395(4)
C1 C7 1.497(5)
C2 C3 1.387(5)
C3 C4 1.393(4)
C3 C8 1.499(4)
C4 C5 1.380(4)
C5 C6 1.381(5)
C5 C9 1.500(5)
C7 O3 1.233(4)
C7 N1 1.329(4)
C8 O1 1.229(4)
C8 N2 1.321(4)
C9 O2 1.226(4)
C9 N3 1.327(4)
C10 N1 1.457(5)
C10 C11 1.468(5)
C12 N2 1.448(4)
C12 C13 1.473(6)
C14 N3 1.455(4)
C14 C15 1.499(5)
